data_4317295
loop_
_publ_author_name
'M. Menelaou'
'A. Konstantopai'
'N. Lalioti'
'C. P. Raptopoulou'
'V. Psycharis'
'A. Terzis'
'C. Mateescu'
'K. Tsarhopoulos'
'P. Rigas'
'A. Salifoglou'

_publ_section_title
;
 Hydrothermal Synthesis and Characterization of 2D M(II)-Quinate (M =
 Co,Zn) Metal-Organic Lattice Assemblies: Solid-State Solution Structure
 Correlation in M(II)-Hydroxycarboxylate Systems
;
_journal_name_full 'Inorganic Chemistry'
_journal_page_first 11449
_journal_page_last 11462
_journal_paper_doi 10.1021/ic1013945
_journal_volume 49
_journal_year 2010
_chemical_formula_sum 'C28 H46 Co2 O25'
_chemical_formula_weight 900.51
_chemical_name_systematic
;
 ?
;
_space_group_IT_number 4
_symmetry_cell_setting monoclinic
_symmetry_space_group_name_Hall 'P 2yb'
_symmetry_space_group_name_H-M 'P 1 21 1'
_atom_sites_solution_hydrogens geom
_atom_sites_solution_primary direct
_atom_sites_solution_secondary difmap
_audit_creation_method SHELXL-97
_cell_angle_alpha 90.00
_cell_angle_beta 93.02(2)
_cell_angle_gamma 90.00
_cell_formula_units_Z 2
_cell_length_a 5.768(3)
_cell_length_b 21.660(10)
_cell_length_c 13.150(7)
_cell_measurement_reflns_used 25
_cell_measurement_temperature 298
_cell_measurement_theta_max 11.0
_cell_measurement_theta_min 5.5
_cell_volume 1640.6(14)
_computing_structure_refinement 'SHELXL-97 (Sheldrick, 1997)'
_computing_structure_solution 'SHELXS-97 (Sheldrick, 1997)'
_diffrn_ambient_temperature 298
_diffrn_measured_fraction_theta_full 0.999
_diffrn_measured_fraction_theta_max 0.999
_diffrn_measurement_device_type 'crystal Logic Dual Goniometer'
_diffrn_measurement_method '\q/2\q scans'
_diffrn_radiation_monochromator graphite
_diffrn_radiation_source 'fine-focus sealed tube'
_diffrn_radiation_type MoK\a
_diffrn_radiation_wavelength 0.71073
_diffrn_reflns_av_R_equivalents 0.0190
_diffrn_reflns_av_sigmaI/netI 0.0412
_diffrn_reflns_limit_h_max 6
_diffrn_reflns_limit_h_min -6
_diffrn_reflns_limit_k_max 25
_diffrn_reflns_limit_k_min -25
_diffrn_reflns_limit_l_max 15
_diffrn_reflns_limit_l_min 0
_diffrn_reflns_number 6016
_diffrn_reflns_theta_full 25.01
_diffrn_reflns_theta_max 25.01
_diffrn_reflns_theta_min 1.88
_diffrn_standards_decay_% 0.1
_diffrn_standards_interval_count 97
_diffrn_standards_number 3
_exptl_absorpt_coefficient_mu 1.119
_exptl_absorpt_correction_type none
_exptl_crystal_colour purple
_exptl_crystal_density_diffrn 1.823
_exptl_crystal_density_method 'not measured'
_exptl_crystal_description parall
_exptl_crystal_F_000 936
_exptl_crystal_size_max 0.60
_exptl_crystal_size_mid 0.50
_exptl_crystal_size_min 0.50
_refine_diff_density_max 0.300
_refine_diff_density_min -0.392
_refine_diff_density_rms 0.051
_refine_ls_abs_structure_details 'Flack H D (1983), Acta Cryst. A39, 876-881'
_refine_ls_abs_structure_Flack 0.001(7)
_refine_ls_extinction_method none
_refine_ls_goodness_of_fit_ref 1.075
_refine_ls_hydrogen_treatment mixed
_refine_ls_matrix_type full
_refine_ls_number_parameters 563
_refine_ls_number_reflns 5769
_refine_ls_number_restraints 1
_refine_ls_restrained_S_all 1.075
_refine_ls_R_factor_all 0.0237
_refine_ls_R_factor_gt 0.0236
_refine_ls_shift/su_max 0.003
_refine_ls_shift/su_mean 0.000
_refine_ls_structure_factor_coef Fsqd
_refine_ls_weighting_details 'calc w=1/[\s^2^(Fo^2^)+(0.0276P)^2^+0.3673P] where P=(Fo^2^+2Fc^2^)/3'
_refine_ls_weighting_scheme calc
_refine_ls_wR_factor_gt 0.0633
_refine_ls_wR_factor_ref 0.0634
_reflns_number_gt 5735
_reflns_number_total 5769
_reflns_threshold_expression >2sigma(I)
_cod_data_source_file ic1013945_si_002.cif
_cod_data_source_block salco183
_cod_database_code 4317295

loop_
_symmetry_equiv_pos_as_xyz
'x, y, z'
'-x, y+1/2, -z'

loop_
_atom_site_label
_atom_site_type_symbol
_atom_site_fract_x
_atom_site_fract_y
_atom_site_fract_z
_atom_site_U_iso_or_equiv
_atom_site_adp_type
_atom_site_occupancy
_atom_site_symmetry_multiplicity
_atom_site_calc_flag
_atom_site_refinement_flags
_atom_site_disorder_assembly
_atom_site_disorder_group
Co1 Co 0.21163(4) 0.418364(12) 0.712865(19) 0.01669(8) Uani 1 1 d . . .
Co2 Co 0.09113(4) 0.169458(12) 0.27028(2) 0.01723(8) Uani 1 1 d . . .
O1 O -0.1530(3) 0.41237(10) 0.70599(11) 0.0301(4) Uani 1 1 d . . .
O2 O -0.4681(3) 0.43429(9) 0.78955(12) 0.0288(4) Uani 1 1 d . . .
O3 O 0.1223(3) 0.41039(8) 0.86419(12) 0.0206(3) Uani 1 1 d . . .
O4 O 0.2582(3) 0.47945(8) 1.02255(14) 0.0295(4) Uani 1 1 d . . .
O5 O 0.0523(4) 0.44774(10) 1.20520(14) 0.0346(4) Uani 1 1 d . . .
O6 O -0.1507(3) 0.33666(8) 1.13404(12) 0.0266(4) Uani 1 1 d . . .
O11 O 0.2889(4) 0.32521(8) 0.71143(13) 0.0333(4) Uani 1 1 d . . .
O12 O 0.4733(4) 0.25034(9) 0.63826(15) 0.0426(5) Uani 1 1 d . . .
O13 O 0.2265(3) 0.39092(8) 0.55125(12) 0.0229(3) Uani 1 1 d . . .
O14 O 0.1018(3) 0.27376(8) 0.28368(13) 0.0260(4) Uani 1 1 d . . .
O15 O 0.4302(3) 0.36506(9) 0.21519(12) 0.0267(4) Uani 1 1 d . . .
O16 O 0.4514(3) 0.43805(8) 0.39401(14) 0.0275(4) Uani 1 1 d . . .
O21 O -0.1942(3) 0.00414(7) 0.34617(14) 0.0291(4) Uani 1 1 d . . .
O22 O -0.0062(3) 0.07752(8) 0.26515(12) 0.0290(4) Uani 1 1 d . . .
O23 O 0.0635(3) 0.14561(8) 0.42448(13) 0.0229(3) Uani 1 1 d . . .
O24 O -0.1341(4) 0.18692(8) 0.58829(14) 0.0309(4) Uani 1 1 d . . .
HO24 H -0.213(6) 0.2094(17) 0.604(3) 0.040 Uiso 1 1 d . . .
O25 O -0.0948(3) 0.10900(9) 0.76743(13) 0.0275(4) Uani 1 1 d . . .
O26 O 0.2575(3) 0.03178(8) 0.68663(13) 0.0267(4) Uani 1 1 d . . .
O31 O 0.4476(2) 0.17244(9) 0.28502(11) 0.0243(3) Uani 1 1 d . . .
O32 O 0.7728(3) 0.19132(8) 0.20594(13) 0.0268(4) Uani 1 1 d . . .
O33 O 0.1927(3) 0.16222(9) 0.11903(11) 0.0218(3) Uani 1 1 d . . .
O34 O 0.0818(3) 0.22518(10) -0.04832(14) 0.0336(4) Uani 1 1 d . . .
O35 O 0.3018(3) 0.17784(9) -0.21770(13) 0.0285(4) Uani 1 1 d . . .
O36 O 0.5177(3) 0.07509(7) -0.12888(13) 0.0240(3) Uani 1 1 d . . .
C1 C -0.2553(3) 0.42403(11) 0.78456(15) 0.0190(4) Uani 1 1 d . . .
C2 C -0.1123(3) 0.42642(10) 0.88738(15) 0.0170(4) Uani 1 1 d . . .
C3 C -0.1160(4) 0.49121(10) 0.93350(17) 0.0222(4) Uani 1 1 d . . .
H3A H -0.0473 0.5202 0.8876 0.029 Uiso 1 1 calc R . .
H3B H -0.2755 0.5037 0.9416 0.029 Uiso 1 1 calc R . .
C4 C 0.0176(4) 0.49316(11) 1.03656(17) 0.0227(5) Uani 1 1 d . . .
H4 H 0.0052 0.5346 1.0657 0.030 Uiso 1 1 calc R . .
C5 C -0.0780(4) 0.44624(10) 1.10961(16) 0.0217(5) Uani 1 1 d . . .
H5 H -0.2403 0.4564 1.1207 0.028 Uiso 1 1 calc R . .
C6 C -0.0665(4) 0.38163(10) 1.06550(16) 0.0179(4) Uani 1 1 d . . .
H6 H 0.0964 0.3722 1.0544 0.023 Uiso 1 1 calc R . .
C7 C -0.2026(4) 0.37909(10) 0.96241(16) 0.0193(4) Uani 1 1 d . . .
H7A H -0.3653 0.3871 0.9722 0.025 Uiso 1 1 calc R . .
H7B H -0.1901 0.3380 0.9339 0.025 Uiso 1 1 calc R . .
C11 C 0.3757(4) 0.30147(10) 0.63564(17) 0.0220(5) Uani 1 1 d . . .
C12 C 0.3572(4) 0.33579(10) 0.53379(16) 0.0185(4) Uani 1 1 d . . .
C13 C 0.2274(4) 0.29332(10) 0.45635(17) 0.0204(4) Uani 1 1 d . . .
H13A H 0.3066 0.2538 0.4552 0.026 Uiso 1 1 calc R . .
H13B H 0.0720 0.2860 0.4785 0.026 Uiso 1 1 calc R . .
C14 C 0.2103(4) 0.31966(10) 0.34891(16) 0.0188(4) Uani 1 1 d . . .
H14 H 0.1112 0.3564 0.3483 0.024 Uiso 1 1 calc R . .
C15 C 0.4480(4) 0.33780(10) 0.31361(16) 0.0205(4) Uani 1 1 d . . .
H15 H 0.5400 0.3000 0.3089 0.027 Uiso 1 1 calc R . .
C16 C 0.5766(4) 0.38056(10) 0.39017(17) 0.0221(5) Uani 1 1 d . . .
H16 H 0.7328 0.3886 0.3673 0.029 Uiso 1 1 calc R . .
C17 C 0.5962(4) 0.35174(11) 0.49601(16) 0.0214(4) Uani 1 1 d . . .
H17A H 0.6740 0.3804 0.5432 0.028 Uiso 1 1 calc R . .
H17B H 0.6895 0.3145 0.4941 0.028 Uiso 1 1 calc R . .
C21 C -0.0869(4) 0.05415(10) 0.34229(17) 0.0203(4) Uani 1 1 d . . .
C22 C -0.0539(4) 0.08819(10) 0.44376(16) 0.0175(4) Uani 1 1 d . . .
C23 C -0.2885(4) 0.10074(11) 0.48942(17) 0.0224(5) Uani 1 1 d . . .
H23A H -0.3787 0.1286 0.4453 0.029 Uiso 1 1 calc R . .
H23B H -0.3741 0.0624 0.4936 0.029 Uiso 1 1 calc R . .
C24 C -0.2553(4) 0.12899(10) 0.59495(18) 0.0234(5) Uani 1 1 d . . .
H24 H -0.4073 0.1361 0.6229 0.030 Uiso 1 1 calc R . .
C25 C -0.1118(4) 0.08618(10) 0.66592(16) 0.0194(4) Uani 1 1 d . . .
H25 H -0.1928 0.0464 0.6671 0.025 Uiso 1 1 calc R . .
C26 C 0.1246(4) 0.07469(10) 0.62350(16) 0.0186(4) Uani 1 1 d . . .
H26 H 0.2091 0.1139 0.6210 0.024 Uiso 1 1 calc R . .
C27 C 0.0981(4) 0.04781(10) 0.51681(16) 0.0196(4) Uani 1 1 d . . .
H27A H 0.0295 0.0070 0.5203 0.025 Uiso 1 1 calc R . .
H27B H 0.2506 0.0433 0.4899 0.025 Uiso 1 1 calc R . .
C31 C 0.5603(4) 0.18025(9) 0.20666(16) 0.0173(4) Uani 1 1 d . . .
C32 C 0.4315(3) 0.17746(10) 0.10152(15) 0.0169(4) Uani 1 1 d . . .
C33 C 0.4435(4) 0.23939(10) 0.04692(17) 0.0216(5) Uani 1 1 d . . .
H33A H 0.6047 0.2512 0.0417 0.028 Uiso 1 1 calc R . .
H33B H 0.3686 0.2708 0.0864 0.028 Uiso 1 1 calc R . .
C34 C 0.3247(4) 0.23625(10) -0.05984(17) 0.0228(5) Uani 1 1 d . . .
H34 H 0.3443 0.2758 -0.0947 0.030 Uiso 1 1 calc R . .
C35 C 0.4265(4) 0.18447(10) -0.12241(16) 0.0196(4) Uani 1 1 d . . .
H35 H 0.5885 0.1945 -0.1345 0.026 Uiso 1 1 calc R . .
C36 C 0.4190(4) 0.12302(10) -0.06828(16) 0.0181(4) Uani 1 1 d . . .
H36 H 0.2555 0.1127 -0.0603 0.023 Uiso 1 1 calc R . .
C37 C 0.5385(4) 0.12638(10) 0.03803(16) 0.0189(4) Uani 1 1 d . . .
H37B H 0.7027 0.1345 0.0323 0.025 Uiso 1 1 calc R . .
H37A H 0.5231 0.0870 0.0721 0.025 Uiso 1 1 calc R . .
OW O 0.8724(4) 0.27030(11) 0.7778(2) 0.0517(6) Uani 1 1 d . . .
HO3 H 0.196(5) 0.4288(13) 0.898(2) 0.016(7) Uiso 1 1 d . . .
HO4 H 0.336(5) 0.5070(14) 1.059(2) 0.029(7) Uiso 1 1 d . . .
HO5 H -0.006(6) 0.4717(18) 1.234(3) 0.041(10) Uiso 1 1 d . . .
HO6 H -0.265(7) 0.3498(17) 1.153(3) 0.049(11) Uiso 1 1 d . . .
HO13 H 0.276(6) 0.4187(18) 0.513(3) 0.041(8) Uiso 1 1 d . . .
HO14 H 0.009(6) 0.2929(15) 0.239(3) 0.034(8) Uiso 1 1 d . . .
HO15 H 0.357(6) 0.3919(17) 0.220(3) 0.037(10) Uiso 1 1 d . . .
HO16 H 0.522(6) 0.4595(16) 0.374(3) 0.030(9) Uiso 1 1 d . . .
HO23 H 0.037(5) 0.1685(16) 0.463(2) 0.029(8) Uiso 1 1 d . . .
HO25 H -0.001(6) 0.1342(16) 0.770(3) 0.037(9) Uiso 1 1 d . . .
HO26 H 0.314(7) 0.0493(17) 0.740(3) 0.045(9) Uiso 1 1 d . . .
HO33 H 0.112(5) 0.1772(15) 0.078(2) 0.026(8) Uiso 1 1 d . . .
HO34 H 0.007(7) 0.2331(17) -0.097(3) 0.048(10) Uiso 1 1 d . . .
HO35 H 0.334(7) 0.1982(18) -0.252(3) 0.043(11) Uiso 1 1 d . . .
HO36 H 0.630(6) 0.0860(16) -0.158(3) 0.040(9) Uiso 1 1 d . . .
HOWA H 0.785(9) 0.280(3) 0.736(4) 0.081(16) Uiso 1 1 d . . .

loop_
_atom_site_aniso_label
_atom_site_aniso_U_11
_atom_site_aniso_U_22
_atom_site_aniso_U_33
_atom_site_aniso_U_23
_atom_site_aniso_U_13
_atom_site_aniso_U_12
Co1 0.01572(14) 0.01818(14) 0.01628(13) 0.00057(11) 0.00204(10) 0.00287(11)
Co2 0.01413(14) 0.02218(15) 0.01546(13) 0.00040(11) 0.00167(10) -0.00250(11)
O1 0.0194(7) 0.0531(11) 0.0176(7) -0.0058(8) -0.0005(6) 0.0000(8)
O2 0.0136(7) 0.0471(11) 0.0255(8) 0.0027(7) -0.0008(6) 0.0017(7)
O3 0.0119(7) 0.0321(9) 0.0176(7) -0.0040(7) 0.0003(6) 0.0004(7)
O4 0.0199(8) 0.0324(9) 0.0361(10) -0.0106(8) -0.0014(7) -0.0059(7)
O5 0.0452(11) 0.0363(10) 0.0213(9) -0.0092(8) -0.0080(8) 0.0117(9)
O6 0.0271(9) 0.0295(9) 0.0234(8) 0.0088(7) 0.0038(7) -0.0002(7)
O11 0.0570(12) 0.0231(9) 0.0210(8) 0.0031(7) 0.0126(8) 0.0089(8)
O12 0.0638(14) 0.0334(10) 0.0320(10) 0.0110(8) 0.0159(9) 0.0296(9)
O13 0.0295(9) 0.0170(7) 0.0230(8) 0.0016(7) 0.0071(7) 0.0072(7)
O14 0.0274(9) 0.0216(8) 0.0278(9) 0.0002(7) -0.0111(7) -0.0039(7)
O15 0.0301(9) 0.0319(10) 0.0186(8) 0.0042(7) 0.0054(7) 0.0047(8)
O16 0.0311(9) 0.0201(8) 0.0321(9) 0.0031(7) 0.0092(7) -0.0049(7)
O21 0.0347(10) 0.0211(8) 0.0313(9) -0.0037(7) 0.0005(7) -0.0090(7)
O22 0.0422(10) 0.0250(9) 0.0203(8) -0.0047(7) 0.0074(7) -0.0082(8)
O23 0.0331(9) 0.0179(7) 0.0182(8) -0.0035(7) 0.0062(7) -0.0074(7)
O24 0.0433(11) 0.0185(9) 0.0318(9) -0.0030(7) 0.0110(8) 0.0041(7)
O25 0.0299(9) 0.0338(10) 0.0194(8) -0.0025(7) 0.0076(7) -0.0060(8)
O26 0.0267(9) 0.0295(9) 0.0231(8) -0.0030(7) -0.0051(7) 0.0070(7)
O31 0.0171(7) 0.0376(9) 0.0180(7) 0.0030(7) -0.0013(6) 0.0001(7)
O32 0.0135(7) 0.0356(9) 0.0309(9) 0.0017(7) -0.0023(6) -0.0038(7)
O33 0.0116(7) 0.0370(9) 0.0167(7) -0.0002(7) 0.0001(6) -0.0033(7)
O34 0.0225(9) 0.0521(11) 0.0258(9) 0.0040(8) -0.0011(7) 0.0112(8)
O35 0.0377(11) 0.0295(10) 0.0180(8) 0.0039(8) -0.0006(7) -0.0075(8)
O36 0.0266(9) 0.0221(8) 0.0238(8) -0.0036(6) 0.0052(7) 0.0019(7)
C1 0.0138(9) 0.0202(11) 0.0229(10) 0.0018(9) -0.0005(8) -0.0021(9)
C2 0.0111(9) 0.0223(11) 0.0180(9) -0.0006(8) 0.0027(7) 0.0000(8)
C3 0.0235(11) 0.0203(11) 0.0229(11) 0.0027(9) 0.0023(9) 0.0026(9)
C4 0.0214(11) 0.0204(10) 0.0264(11) -0.0065(9) 0.0008(9) 0.0026(9)
C5 0.0192(11) 0.0275(11) 0.0181(11) -0.0010(9) -0.0004(8) 0.0058(9)
C6 0.0164(10) 0.0189(10) 0.0184(10) 0.0013(8) 0.0019(8) 0.0012(8)
C7 0.0170(10) 0.0212(11) 0.0198(11) 0.0011(8) 0.0011(8) -0.0020(8)
C11 0.0249(11) 0.0212(11) 0.0201(11) 0.0022(9) 0.0027(8) 0.0031(9)
C12 0.0195(10) 0.0160(9) 0.0201(10) -0.0002(8) 0.0037(8) 0.0036(8)
C13 0.0197(10) 0.0177(10) 0.0240(11) -0.0001(8) 0.0035(8) -0.0020(8)
C14 0.0179(10) 0.0165(10) 0.0219(10) -0.0023(8) 0.0008(8) -0.0007(8)
C15 0.0211(11) 0.0221(11) 0.0185(10) -0.0006(8) 0.0039(8) 0.0035(8)
C16 0.0163(11) 0.0242(11) 0.0260(12) 0.0001(9) 0.0036(9) -0.0025(9)
C17 0.0166(10) 0.0270(11) 0.0206(10) -0.0025(9) 0.0006(8) -0.0013(9)
C21 0.0190(10) 0.0185(10) 0.0233(11) -0.0017(9) -0.0012(9) 0.0010(8)
C22 0.0176(10) 0.0149(10) 0.0204(10) 0.0008(8) 0.0037(8) -0.0026(8)
C23 0.0164(11) 0.0271(11) 0.0237(11) 0.0015(9) 0.0011(8) 0.0046(9)
C24 0.0208(11) 0.0231(11) 0.0272(12) 0.0023(9) 0.0089(9) 0.0048(9)
C25 0.0185(10) 0.0214(11) 0.0189(10) -0.0003(8) 0.0068(8) -0.0034(8)
C26 0.0158(10) 0.0194(10) 0.0206(10) 0.0003(8) 0.0011(8) -0.0010(8)
C27 0.0159(10) 0.0202(10) 0.0230(11) -0.0011(8) 0.0032(8) -0.0004(8)
C31 0.0167(10) 0.0157(10) 0.0193(10) -0.0021(8) -0.0007(8) -0.0003(7)
C32 0.0107(9) 0.0220(11) 0.0181(10) -0.0016(8) 0.0024(7) -0.0014(8)
C33 0.0254(12) 0.0175(11) 0.0218(11) -0.0013(8) 0.0006(9) -0.0004(8)
C34 0.0265(12) 0.0201(11) 0.0215(11) 0.0027(9) 0.0003(9) 0.0028(9)
C35 0.0192(10) 0.0222(11) 0.0175(10) 0.0023(8) 0.0024(8) -0.0035(8)
C36 0.0196(11) 0.0185(10) 0.0163(10) -0.0026(8) 0.0031(8) -0.0029(8)
C37 0.0171(11) 0.0198(10) 0.0198(10) 0.0019(8) 0.0010(8) 0.0015(8)
OW 0.0428(12) 0.0460(13) 0.0657(16) 0.0125(12) -0.0034(11) -0.0006(10)

loop_
_atom_type_symbol
_atom_type_description
_atom_type_scat_dispersion_real
_atom_type_scat_dispersion_imag
_atom_type_scat_source
C C 0.0033 0.0016 'International Tables Vol C Tables 4.2.6.8 and 6.1.1.4'
H H 0.0000 0.0000 'International Tables Vol C Tables 4.2.6.8 and 6.1.1.4'
O O 0.0106 0.0060 'International Tables Vol C Tables 4.2.6.8 and 6.1.1.4'
Co Co 0.3494 0.9721 'International Tables Vol C Tables 4.2.6.8 and 6.1.1.4'

loop_
_geom_angle_atom_site_label_1
_geom_angle_atom_site_label_2
_geom_angle_atom_site_label_3
_geom_angle
_geom_angle_site_symmetry_1
_geom_angle_site_symmetry_3
_geom_angle_publ_flag
O21 Co1 O11 154.62(7) 2_556 . ?
O21 Co1 O2 93.37(8) 2_556 1_655 ?
O11 Co1 O2 88.85(8) . 1_655 ?
O21 Co1 O3 115.70(7) 2_556 . ?
O11 Co1 O3 89.55(7) . . ?
O2 Co1 O3 79.03(7) 1_655 . ?
O21 Co1 O1 90.62(8) 2_556 . ?
O11 Co1 O1 98.91(9) . . ?
O2 Co1 O1 152.69(7) 1_655 . ?
O3 Co1 O1 74.92(6) . . ?
O21 Co1 O13 83.18(7) 2_556 . ?
O11 Co1 O13 73.12(6) . . ?
O2 Co1 O13 115.49(7) 1_655 . ?
O3 Co1 O13 156.46(7) . . ?
O1 Co1 O13 91.80(6) . . ?
O32 Co2 O31 155.11(7) 1_455 . ?
O32 Co2 O22 88.46(8) 1_455 . ?
O31 Co2 O22 107.54(8) . . ?
O32 Co2 O23 110.16(7) 1_455 . ?
O31 Co2 O23 92.46(7) . . ?
O22 Co2 O23 76.19(6) . . ?
O32 Co2 O33 85.10(7) 1_455 . ?
O31 Co2 O33 76.42(6) . . ?
O22 Co2 O33 89.20(7) . . ?
O23 Co2 O33 158.21(7) . . ?
O32 Co2 O14 79.67(7) 1_455 . ?
O31 Co2 O14 86.48(7) . . ?
O22 Co2 O14 165.47(7) . . ?
O23 Co2 O14 99.94(7) . . ?
O33 Co2 O14 98.03(7) . . ?
C1 O1 Co1 117.99(13) . . ?
C1 O2 Co1 142.24(16) . 1_455 ?
C2 O3 Co1 117.50(12) . . ?
C2 O3 HO3 105(2) . . ?
Co1 O3 HO3 112(2) . . ?
C4 O4 HO4 105(2) . . ?
C5 O5 HO5 104(3) . . ?
C6 O6 HO6 106(3) . . ?
C11 O11 Co1 120.32(15) . . ?
C12 O13 Co1 115.09(13) . . ?
C12 O13 HO13 108(2) . . ?
Co1 O13 HO13 114(2) . . ?
C14 O14 Co2 138.26(14) . . ?
C14 O14 HO14 108(2) . . ?
Co2 O14 HO14 114(2) . . ?
C15 O15 HO15 106(3) . . ?
C16 O16 HO16 105(3) . . ?
C21 O21 Co1 142.98(16) . 2_546 ?
C21 O22 Co2 118.49(14) . . ?
C22 O23 Co2 116.10(13) . . ?
C22 O23 HO23 110(2) . . ?
Co2 O23 HO23 122(2) . . ?
C24 O24 HO24 105(3) . . ?
C25 O25 HO25 107(3) . . ?
C26 O26 HO26 111(3) . . ?
C31 O31 Co2 118.97(14) . . ?
C31 O32 Co2 144.64(16) . 1_655 ?
C32 O33 Co2 116.57(12) . . ?
C32 O33 HO33 110(2) . . ?
Co2 O33 HO33 116(2) . . ?
C34 O34 HO34 112(3) . . ?
C35 O35 HO35 113(3) . . ?
C36 O36 HO36 114(3) . . ?
O1 C1 O2 126.12(19) . . ?
O1 C1 C2 118.61(18) . . ?
O2 C1 C2 115.28(18) . . ?
O3 C2 C3 109.67(17) . . ?
O3 C2 C7 109.19(17) . . ?
C3 C2 C7 110.25(17) . . ?
O3 C2 C1 105.64(16) . . ?
C3 C2 C1 111.06(18) . . ?
C7 C2 C1 110.90(17) . . ?
C4 C3 C2 111.18(18) . . ?
C4 C3 H3A 109.4 . . ?
C2 C3 H3A 109.4 . . ?
C4 C3 H3B 109.4 . . ?
C2 C3 H3B 109.4 . . ?
H3A C3 H3B 108.0 . . ?
O4 C4 C5 109.06(18) . . ?
O4 C4 C3 109.02(19) . . ?
C5 C4 C3 111.10(19) . . ?
O4 C4 H4 109.2 . . ?
C5 C4 H4 109.2 . . ?
C3 C4 H4 109.2 . . ?
O5 C5 C6 108.98(18) . . ?
O5 C5 C4 110.39(19) . . ?
C6 C5 C4 110.48(17) . . ?
O5 C5 H5 109.0 . . ?
C6 C5 H5 109.0 . . ?
C4 C5 H5 109.0 . . ?
O6 C6 C5 111.36(18) . . ?
O6 C6 C7 111.01(17) . . ?
C5 C6 C7 109.92(17) . . ?
O6 C6 H6 108.1 . . ?
C5 C6 H6 108.1 . . ?
C7 C6 H6 108.1 . . ?
C6 C7 C2 111.73(17) . . ?
C6 C7 H7A 109.3 . . ?
C2 C7 H7A 109.3 . . ?
C6 C7 H7B 109.3 . . ?
C2 C7 H7B 109.3 . . ?
H7A C7 H7B 107.9 . . ?
O12 C11 O11 123.0(2) . . ?
O12 C11 C12 117.9(2) . . ?
O11 C11 C12 119.1(2) . . ?
O13 C12 C17 110.70(18) . . ?
O13 C12 C11 106.06(17) . . ?
C17 C12 C11 111.80(18) . . ?
O13 C12 C13 111.21(18) . . ?
C17 C12 C13 109.63(18) . . ?
C11 C12 C13 107.35(18) . . ?
C14 C13 C12 113.34(18) . . ?
C14 C13 H13A 108.9 . . ?
C12 C13 H13A 108.9 . . ?
C14 C13 H13B 108.9 . . ?
C12 C13 H13B 108.9 . . ?
H13A C13 H13B 107.7 . . ?
O14 C14 C13 107.46(17) . . ?
O14 C14 C15 111.60(18) . . ?
C13 C14 C15 111.37(18) . . ?
O14 C14 H14 108.8 . . ?
C13 C14 H14 108.8 . . ?
C15 C14 H14 108.8 . . ?
O15 C15 C14 111.20(18) . . ?
O15 C15 C16 110.91(19) . . ?
C14 C15 C16 111.64(18) . . ?
O15 C15 H15 107.6 . . ?
C14 C15 H15 107.6 . . ?
C16 C15 H15 107.6 . . ?
O16 C16 C17 109.57(19) . . ?
O16 C16 C15 108.62(18) . . ?
C17 C16 C15 111.27(18) . . ?
O16 C16 H16 109.1 . . ?
C17 C16 H16 109.1 . . ?
C15 C16 H16 109.1 . . ?
C16 C17 C12 111.37(17) . . ?
C16 C17 H17A 109.4 . . ?
C12 C17 H17A 109.4 . . ?
C16 C17 H17B 109.4 . . ?
C12 C17 H17B 109.4 . . ?
H17A C17 H17B 108.0 . . ?
O22 C21 O21 126.3(2) . . ?
O22 C21 C22 118.70(19) . . ?
O21 C21 C22 114.96(19) . . ?
O23 C22 C21 107.47(17) . . ?
O23 C22 C23 110.34(18) . . ?
C21 C22 C23 110.82(18) . . ?
O23 C22 C27 110.00(17) . . ?
C21 C22 C27 108.15(17) . . ?
C23 C22 C27 109.99(17) . . ?
C24 C23 C22 110.95(18) . . ?
C24 C23 H23A 109.4 . . ?
C22 C23 H23A 109.4 . . ?
C24 C23 H23B 109.4 . . ?
C22 C23 H23B 109.4 . . ?
H23A C23 H23B 108.0 . . ?
O24 C24 C23 109.47(18) . . ?
O24 C24 C25 108.44(19) . . ?
C23 C24 C25 110.58(18) . . ?
O24 C24 H24 109.4 . . ?
C23 C24 H24 109.4 . . ?
C25 C24 H24 109.4 . . ?
O25 C25 C26 112.48(18) . . ?
O25 C25 C24 111.76(19) . . ?
C26 C25 C24 110.05(18) . . ?
O25 C25 H25 107.4 . . ?
C26 C25 H25 107.4 . . ?
C24 C25 H25 107.4 . . ?
O26 C26 C27 108.04(18) . . ?
O26 C26 C25 110.76(18) . . ?
C27 C26 C25 110.67(18) . . ?
O26 C26 H26 109.1 . . ?
C27 C26 H26 109.1 . . ?
C25 C26 H26 109.1 . . ?
C26 C27 C22 112.63(18) . . ?
C26 C27 H27A 109.1 . . ?
C22 C27 H27A 109.1 . . ?
C26 C27 H27B 109.1 . . ?
C22 C27 H27B 109.1 . . ?
H27A C27 H27B 107.8 . . ?
O32 C31 O31 125.6(2) . . ?
O32 C31 C32 115.39(19) . . ?
O31 C31 C32 119.05(18) . . ?
O33 C32 C33 110.04(17) . . ?
O33 C32 C37 109.62(17) . . ?
C33 C32 C37 110.40(17) . . ?
O33 C32 C31 106.56(16) . . ?
C33 C32 C31 110.95(17) . . ?
C37 C32 C31 109.19(17) . . ?
C32 C33 C34 111.32(17) . . ?
C32 C33 H33A 109.4 . . ?
C34 C33 H33A 109.4 . . ?
C32 C33 H33B 109.4 . . ?
C34 C33 H33B 109.4 . . ?
H33A C33 H33B 108.0 . . ?
O34 C34 C35 109.82(18) . . ?
O34 C34 C33 107.60(19) . . ?
C35 C34 C33 111.12(19) . . ?
O34 C34 H34 109.4 . . ?
C35 C34 H34 109.4 . . ?
C33 C34 H34 109.4 . . ?
O35 C35 C36 107.51(18) . . ?
O35 C35 C34 111.01(18) . . ?
C36 C35 C34 111.83(18) . . ?
O35 C35 H35 108.8 . . ?
C36 C35 H35 108.8 . . ?
C34 C35 H35 108.8 . . ?
O36 C36 C35 110.57(17) . . ?
O36 C36 C37 111.55(18) . . ?
C35 C36 C37 111.48(18) . . ?
O36 C36 H36 107.7 . . ?
C35 C36 H36 107.7 . . ?
C37 C36 H36 107.7 . . ?
C36 C37 C32 110.92(17) . . ?
C36 C37 H37B 109.5 . . ?
C32 C37 H37B 109.5 . . ?
C36 C37 H37A 109.5 . . ?
C32 C37 H37A 109.5 . . ?
H37B C37 H37A 108.0 . . ?

loop_
_geom_bond_atom_site_label_1
_geom_bond_atom_site_label_2
_geom_bond_distance
_geom_bond_site_symmetry_2
_geom_bond_publ_flag
Co1 O21 2.0141(18) 2_556 ?
Co1 O11 2.067(2) . ?
Co1 O2 2.0864(19) 1_655 ?
Co1 O3 2.0888(18) . ?
Co1 O1 2.1042(19) . ?
Co1 O13 2.2128(19) . ?
Co2 O32 2.0368(19) 1_455 ?
Co2 O31 2.0558(18) . ?
Co2 O22 2.0690(19) . ?
Co2 O23 2.107(2) . ?
Co2 O33 2.1086(18) . ?
Co2 O14 2.267(2) . ?
O1 C1 1.243(3) . ?
O2 C1 1.252(3) . ?
O2 Co1 2.0864(19) 1_455 ?
O3 C2 1.445(2) . ?
O3 HO3 0.72(3) . ?
O4 C4 1.441(3) . ?
O4 HO4 0.88(3) . ?
O5 C5 1.431(3) . ?
O5 HO5 0.73(4) . ?
O6 C6 1.429(3) . ?
O6 HO6 0.77(4) . ?
O11 C11 1.250(3) . ?
O12 C11 1.242(3) . ?
O13 C12 1.437(3) . ?
O13 HO13 0.84(4) . ?
O14 C14 1.435(3) . ?
O14 HO14 0.88(3) . ?
O15 C15 1.421(3) . ?
O15 HO15 0.72(4) . ?
O16 C16 1.442(3) . ?
O16 HO16 0.68(4) . ?
O21 C21 1.250(3) . ?
O21 Co1 2.0141(18) 2_546 ?
O22 C21 1.246(3) . ?
O23 C22 1.445(3) . ?
O23 HO23 0.73(3) . ?
O24 C24 1.441(3) . ?
O24 HO24 0.71(4) . ?
O25 C25 1.422(3) . ?
O25 HO25 0.77(4) . ?
O26 C26 1.440(3) . ?
O26 HO26 0.84(4) . ?
O31 C31 1.258(3) . ?
O32 C31 1.249(3) . ?
O32 Co2 2.0368(19) 1_655 ?
O33 C32 1.447(2) . ?
O33 HO33 0.76(3) . ?
O34 C34 1.437(3) . ?
O34 HO34 0.77(4) . ?
O35 C35 1.419(3) . ?
O35 HO35 0.67(4) . ?
O36 C36 1.444(3) . ?
O36 HO36 0.81(4) . ?
C1 C2 1.547(3) . ?
C2 C3 1.529(3) . ?
C2 C7 1.533(3) . ?
C3 C4 1.524(3) . ?
C3 H3A 0.9700 . ?
C3 H3B 0.9700 . ?
C4 C5 1.522(3) . ?
C4 H4 0.9800 . ?
C5 C6 1.518(3) . ?
C5 H5 0.9800 . ?
C6 C7 1.531(3) . ?
C6 H6 0.9800 . ?
C7 H7A 0.9700 . ?
C7 H7B 0.9700 . ?
C11 C12 1.531(3) . ?
C12 C17 1.529(3) . ?
C12 C13 1.537(3) . ?
C13 C14 1.522(3) . ?
C13 H13A 0.9700 . ?
C13 H13B 0.9700 . ?
C14 C15 1.522(3) . ?
C14 H14 0.9800 . ?
C15 C16 1.531(3) . ?
C15 H15 0.9800 . ?
C16 C17 1.524(3) . ?
C16 H16 0.9800 . ?
C17 H17A 0.9700 . ?
C17 H17B 0.9700 . ?
C21 C22 1.528(3) . ?
C22 C23 1.534(3) . ?
C22 C27 1.539(3) . ?
C23 C24 1.519(3) . ?
C23 H23A 0.9700 . ?
C23 H23B 0.9700 . ?
C24 C25 1.528(3) . ?
C24 H24 0.9800 . ?
C25 C26 1.521(3) . ?
C25 H25 0.9800 . ?
C26 C27 1.519(3) . ?
C26 H26 0.9800 . ?
C27 H27A 0.9700 . ?
C27 H27B 0.9700 . ?
C31 C32 1.536(3) . ?
C32 C33 1.525(3) . ?
C32 C37 1.535(3) . ?
C33 C34 1.531(3) . ?
C33 H33A 0.9700 . ?
C33 H33B 0.9700 . ?
C34 C35 1.527(3) . ?
C34 H34 0.9800 . ?
C35 C36 1.511(3) . ?
C35 H35 0.9800 . ?
C36 C37 1.528(3) . ?
C36 H36 0.9800 . ?
C37 H37B 0.9700 . ?
C37 H37A 0.9700 . ?
OW HOWA 0.76(5) . ?
